data_7026205
loop_
_publ_author_name
'Wasslen, Yamile A.'
'Kurek, Agnieszka'
'Johnson, Paul A.'
'Pigeon, Taylor C.'
'Monillas, Wesley H.'
'Yap, Glenn P. A.'
'Barry, Se\'an T'

_publ_section_title
;
 Heteroleptic iminopyrrolidinates of aluminium.
;
_journal_issue 38
_journal_name_full 'Dalton transactions (Cambridge, England : 2003)'
_journal_page_first 9046
_journal_page_last 9054
_journal_paper_doi 10.1039/c0dt00267d
_journal_volume 39
_journal_year 2010
_chemical_formula_sum 'C9 H19 Al N2'
_chemical_formula_weight 182.24
_chemical_name_systematic
;
?
;
_space_group_IT_number 14
_symmetry_cell_setting monoclinic
_symmetry_space_group_name_Hall '-P 2yn'
_symmetry_space_group_name_H-M 'P 1 21/n 1'
_atom_sites_solution_hydrogens geom
_atom_sites_solution_primary direct
_atom_sites_solution_secondary difmap
_audit_creation_method SHELXL-97
_cell_angle_alpha 90.00
_cell_angle_beta 93.618(15)
_cell_angle_gamma 90.00
_cell_formula_units_Z 4
_cell_length_a 8.101(8)
_cell_length_b 8.521(9)
_cell_length_c 15.814(16)
_cell_measurement_reflns_used 952
_cell_measurement_temperature 120(2)
_cell_measurement_theta_max 27.19
_cell_measurement_theta_min 2.72
_cell_volume 1089.4(19)
_computing_cell_refinement 'SAINT (Bruker, 2002)'
_computing_data_collection 'SMART (Bruker, 2002)'
_computing_data_reduction SAINT
_computing_molecular_graphics 'SHELXTL (Sheldrick, 2001)'
_computing_publication_material SHELXTL
_computing_structure_refinement 'SHELXL-97 (Sheldrick, 1997)'
_computing_structure_solution 'SHELXS-97 (Sheldrick, 1990)'
_diffrn_ambient_temperature 120(2)
_diffrn_detector_area_resol_mean 836.6
_diffrn_measured_fraction_theta_full 1.000
_diffrn_measured_fraction_theta_max 0.933
_diffrn_measurement_device_type 'Bruker AXS APEX diffractometer'
_diffrn_measurement_method \w
_diffrn_radiation_monochromator graphite
_diffrn_radiation_source 'fine-focus sealed tube'
_diffrn_radiation_type MoK\a
_diffrn_radiation_wavelength 0.71073
_diffrn_reflns_av_R_equivalents 0.0281
_diffrn_reflns_av_sigmaI/netI 0.0236
_diffrn_reflns_limit_h_max 10
_diffrn_reflns_limit_h_min -10
_diffrn_reflns_limit_k_max 10
_diffrn_reflns_limit_k_min -11
_diffrn_reflns_limit_l_max 20
_diffrn_reflns_limit_l_min -20
_diffrn_reflns_number 10212
_diffrn_reflns_theta_full 25.00
_diffrn_reflns_theta_max 28.17
_diffrn_reflns_theta_min 2.58
_diffrn_standards_decay_% 1
_diffrn_standards_interval_count 0
_diffrn_standards_interval_time 0
_diffrn_standards_number 0
_exptl_absorpt_coefficient_mu 0.141
_exptl_absorpt_correction_T_max 0.9654
_exptl_absorpt_correction_T_min 0.9138
_exptl_absorpt_correction_type multi-scan
_exptl_absorpt_process_details 'SADABS (Sheldrick, 2003)'
_exptl_crystal_colour colorless
_exptl_crystal_density_diffrn 1.111
_exptl_crystal_density_method 'not measured'
_exptl_crystal_description block
_exptl_crystal_F_000 400
_exptl_crystal_size_max 0.65
_exptl_crystal_size_mid 0.62
_exptl_crystal_size_min 0.25
_refine_diff_density_max 0.478
_refine_diff_density_min -0.341
_refine_diff_density_rms 0.067
_refine_ls_extinction_method none
_refine_ls_goodness_of_fit_ref 1.015
_refine_ls_hydrogen_treatment constr
_refine_ls_matrix_type full
_refine_ls_number_parameters 113
_refine_ls_number_reflns 2492
_refine_ls_number_restraints 0
_refine_ls_restrained_S_all 1.015
_refine_ls_R_factor_all 0.0543
_refine_ls_R_factor_gt 0.0495
_refine_ls_shift/su_max 0.001
_refine_ls_shift/su_mean 0.000
_refine_ls_structure_factor_coef Fsqd
_refine_ls_weighting_details 'calc w=1/[\s^2^(Fo^2^)+(0.1600P)^2^] where P=(Fo^2^+2Fc^2^)/3'
_refine_ls_weighting_scheme calc
_refine_ls_wR_factor_gt 0.1722
_refine_ls_wR_factor_ref 0.1853
_reflns_number_gt 2208
_reflns_number_total 2492
_reflns_threshold_expression >2sigma(I)
_cod_data_source_file c0dt00267d.txt
_cod_data_source_block seab012
_cod_depositor_comments
;
The following automatic conversions were performed:

'_symmetry_cell_setting' value 'Monoclinic' changed to 'monoclinic'
according to /home/saulius/struct/CIF-dictionaries/cif_core.dic
dictionary named 'cif_core.dic' version 2.4.2 from 2011-04-26.

Automatic conversion script
Id: cif_fix_values 1891 2012-01-12 08:04:46Z andrius 
;
_cod_original_sg_symbol_H-M P2(1)/n
_cod_database_code 7026205

loop_
_symmetry_equiv_pos_as_xyz
'x, y, z'
'-x+1/2, y+1/2, -z+1/2'
'-x, -y, -z'
'x-1/2, -y-1/2, z-1/2'

loop_
_atom_site_label
_atom_site_type_symbol
_atom_site_fract_x
_atom_site_fract_y
_atom_site_fract_z
_atom_site_U_iso_or_equiv
_atom_site_adp_type
_atom_site_occupancy
_atom_site_symmetry_multiplicity
_atom_site_calc_flag
_atom_site_refinement_flags
Al Al 0.16186(5) 0.59183(5) 0.44671(3) 0.0232(2) Uani 1 1 d .
N1 N 0.16713(14) 0.36702(16) 0.45898(8) 0.0242(3) Uani 1 1 d .
N2 N -0.05665(14) 0.66392(13) 0.40932(7) 0.0236(3) Uani 1 1 d .
C1 C 0.2278(2) 0.68878(18) 0.55673(11) 0.0336(4) Uani 1 1 d .
H1A H 0.1326 0.6915 0.5920 0.050 Uiso 1 1 calc R
H1B H 0.2666 0.7960 0.5476 0.050 Uiso 1 1 calc R
H1C H 0.3169 0.6271 0.5853 0.050 Uiso 1 1 calc R
C2 C 0.3311(2) 0.6388(2) 0.36493(12) 0.0385(4) Uani 1 1 d .
H2A H 0.2966 0.5936 0.3096 0.058 Uiso 1 1 calc R
H2B H 0.4373 0.5932 0.3854 0.058 Uiso 1 1 calc R
H2C H 0.3429 0.7527 0.3594 0.058 Uiso 1 1 calc R
C3 C 0.15636(17) 0.29035(16) 0.53164(9) 0.0244(3) Uani 1 1 d .
C4 C 0.2651(3) 0.1458(2) 0.53589(12) 0.0443(5) Uani 1 1 d .
H4A H 0.3640 0.1622 0.5749 0.053 Uiso 1 1 calc R
H4B H 0.2035 0.0533 0.5550 0.053 Uiso 1 1 calc R
C5 C 0.3119(3) 0.1256(2) 0.44749(13) 0.0514(6) Uani 1 1 d .
H5A H 0.2597 0.0299 0.4224 0.062 Uiso 1 1 calc R
H5B H 0.4335 0.1152 0.4461 0.062 Uiso 1 1 calc R
C6 C 0.2532(2) 0.2673(2) 0.39907(10) 0.0381(4) Uani 1 1 d .
H6A H 0.3480 0.3245 0.3771 0.046 Uiso 1 1 calc R
H6B H 0.1766 0.2368 0.3506 0.046 Uiso 1 1 calc R
C7 C -0.10336(19) 0.71595(19) 0.32106(9) 0.0309(4) Uani 1 1 d .
H7A H -0.2250 0.7371 0.3172 0.037 Uiso 1 1 calc R
C8 C -0.0714(3) 0.5836(2) 0.25968(11) 0.0409(5) Uani 1 1 d .
H8A H -0.1291 0.4887 0.2767 0.061 Uiso 1 1 calc R
H8B H 0.0476 0.5628 0.2604 0.061 Uiso 1 1 calc R
H8C H -0.1122 0.6140 0.2023 0.061 Uiso 1 1 calc R
C9 C -0.0162(2) 0.8675(2) 0.29700(11) 0.0382(4) Uani 1 1 d .
H9A H -0.0416 0.9509 0.3368 0.057 Uiso 1 1 calc R
H9B H -0.0549 0.8985 0.2394 0.057 Uiso 1 1 calc R
H9C H 0.1035 0.8500 0.2993 0.057 Uiso 1 1 calc R

loop_
_atom_site_aniso_label
_atom_site_aniso_U_11
_atom_site_aniso_U_22
_atom_site_aniso_U_33
_atom_site_aniso_U_23
_atom_site_aniso_U_13
_atom_site_aniso_U_12
Al 0.0232(3) 0.0215(3) 0.0251(3) 0.00100(14) 0.0031(2) 0.00002(13)
N1 0.0267(7) 0.0231(6) 0.0230(6) -0.0013(5) 0.0031(5) 0.0017(4)
N2 0.0267(6) 0.0231(6) 0.0210(6) 0.0018(4) 0.0010(5) 0.0007(4)
C1 0.0348(8) 0.0289(8) 0.0361(9) -0.0023(6) -0.0063(7) -0.0047(6)
C2 0.0355(9) 0.0324(8) 0.0493(11) 0.0086(7) 0.0176(8) 0.0032(7)
C3 0.0250(7) 0.0219(7) 0.0260(7) 0.0000(5) 0.0001(5) 0.0006(5)
C4 0.0592(12) 0.0335(9) 0.0415(10) 0.0087(7) 0.0137(8) 0.0225(8)
C5 0.0682(14) 0.0444(10) 0.0432(11) 0.0042(9) 0.0167(10) 0.0272(10)
C6 0.0533(11) 0.0299(8) 0.0326(9) -0.0035(6) 0.0140(8) 0.0094(7)
C7 0.0333(8) 0.0351(8) 0.0241(8) 0.0064(6) -0.0001(6) -0.0004(6)
C8 0.0529(11) 0.0463(11) 0.0229(8) -0.0015(7) -0.0022(8) -0.0041(7)
C9 0.0434(9) 0.0376(9) 0.0342(9) 0.0129(7) 0.0059(7) 0.0008(7)

loop_
_atom_type_symbol
_atom_type_description
_atom_type_scat_dispersion_real
_atom_type_scat_dispersion_imag
_atom_type_scat_source
C C 0.0033 0.0016 'International Tables Vol C Tables 4.2.6.8 and 6.1.1.4'
H H 0.0000 0.0000 'International Tables Vol C Tables 4.2.6.8 and 6.1.1.4'
N N 0.0061 0.0033 'International Tables Vol C Tables 4.2.6.8 and 6.1.1.4'
Al Al 0.0645 0.0514 'International Tables Vol C Tables 4.2.6.8 and 6.1.1.4'

loop_
_geom_angle_atom_site_label_1
_geom_angle_atom_site_label_2
_geom_angle_atom_site_label_3
_geom_angle
_geom_angle_site_symmetry_1
_geom_angle_site_symmetry_3
N1 Al N2 111.19(6) . .
N1 Al C1 108.98(7) . .
N2 Al C1 109.23(7) . .
N1 Al C2 104.74(7) . .
N2 Al C2 113.20(9) . .
C1 Al C2 109.36(10) . .
C3 N1 C6 109.30(14) . .
C3 N1 Al 125.01(11) . .
C6 N1 Al 121.00(11) . .
C3 N2 C7 116.14(13) 3_566 .
C3 N2 Al 117.61(11) 3_566 .
C7 N2 Al 123.72(10) . .
N1 C3 N2 122.57(14) . 3_566
N1 C3 C4 111.64(14) . .
N2 C3 C4 125.76(14) 3_566 .
C5 C4 C3 103.64(14) . .
C4 C5 C6 107.32(15) . .
N1 C6 C5 106.51(15) . .
N2 C7 C8 109.50(14) . .
N2 C7 C9 112.94(13) . .
C8 C7 C9 111.54(16) . .

loop_
_geom_bond_atom_site_label_1
_geom_bond_atom_site_label_2
_geom_bond_distance
_geom_bond_site_symmetry_2
Al N1 1.926(2) .
Al N2 1.931(2) .
Al C1 1.969(2) .
Al C2 1.984(2) .
N1 C3 1.329(2) .
N1 C6 1.480(2) .
N2 C3 1.331(2) 3_566
N2 C7 1.490(2) .
C3 N2 1.331(2) 3_566
C3 C4 1.513(2) .
C4 C5 1.482(3) .
C5 C6 1.492(3) .
C7 C8 1.521(3) .
C7 C9 1.531(3) .

loop_
_geom_torsion_atom_site_label_1
_geom_torsion_atom_site_label_2
_geom_torsion_atom_site_label_3
_geom_torsion_atom_site_label_4
_geom_torsion
_geom_torsion_site_symmetry_1
_geom_torsion_site_symmetry_4
N2 Al N1 C3 -97.89(12) . .
C1 Al N1 C3 22.57(13) . .
C2 Al N1 C3 139.50(13) . .
N2 Al N1 C6 109.02(13) . .
C1 Al N1 C6 -130.52(13) . .
C2 Al N1 C6 -13.59(14) . .
N1 Al N2 C3 94.42(11) . 3_566
C1 Al N2 C3 -25.90(12) . 3_566
C2 Al N2 C3 -148.00(12) . 3_566
N1 Al N2 C7 -104.36(11) . .
C1 Al N2 C7 135.33(12) . .
C2 Al N2 C7 13.22(13) . .
C6 N1 C3 N2 -165.74(13) . 3_566
Al N1 C3 N2 38.53(19) . 3_566
C6 N1 C3 C4 12.25(18) . .
Al N1 C3 C4 -143.49(13) . .
N1 C3 C4 C5 -13.0(2) . .
N2 C3 C4 C5 164.86(17) 3_566 .
C3 C4 C5 C6 8.3(2) . .
C3 N1 C6 C5 -6.4(2) . .
Al N1 C6 C5 150.48(14) . .
C4 C5 C6 N1 -1.9(2) . .
C3 N2 C7 C8 -140.51(14) 3_566 .
Al N2 C7 C8 58.01(16) . .
C3 N2 C7 C9 94.54(18) 3_566 .
Al N2 C7 C9 -66.94(16) . .
